data_4502508
loop_
_publ_author_name
'Bai, Shi-Qiang'
'Leelasubcharoen, Somying'
'Chen, Xin'
'Koh, Lip Lin'
'Zuo, Jing-Lin'
'Hor, T. S. Andy'

_publ_section_title
;
 Crystallographic Elucidation of Chiral and Helical Cu(II) Polymers
 Assembled from a Heterodifunctional 1,2,3-Triazole Ligand&#x2020;
;
_journal_issue 4
_journal_name_full 'Crystal Growth &amp; Design'
_journal_page_first 1715
_journal_paper_doi 10.1021/cg901327m
_journal_volume 10
_journal_year 2010
_chemical_formula_sum 'C15 H13 Cl2 Cu N7 O'
_chemical_formula_weight 441.76
_chemical_name_systematic
; 
 ? 
;
_space_group_IT_number 170
_symmetry_cell_setting hexagonal
_symmetry_space_group_name_Hall 'P 65'
_symmetry_space_group_name_H-M 'P 65'
_atom_sites_solution_hydrogens geom
_atom_sites_solution_primary direct
_atom_sites_solution_secondary difmap
_audit_creation_method SHELXL-97
_cell_angle_alpha 90.00
_cell_angle_beta 90.00
_cell_angle_gamma 120.00
_cell_formula_units_Z 6
_cell_length_a 8.3240(2)
_cell_length_b 8.3240(2)
_cell_length_c 45.1800(18)
_cell_measurement_reflns_used 7536
_cell_measurement_temperature 223(2)
_cell_measurement_theta_max 25.13
_cell_measurement_theta_min 2.70
_cell_volume 2711.07(14)
_computing_cell_refinement 'Bruker SMART'
_computing_data_collection 'Bruker SMART'
_computing_data_reduction 'Bruker SAINT'
_computing_molecular_graphics 'Bruker SHELXTL'
_computing_publication_material 'Bruker SHELXTL'
_computing_structure_refinement 'SHELXL-97 (Sheldrick, 1997)'
_computing_structure_solution 'SHELXS-97 (Sheldrick, 1990)'
_diffrn_ambient_temperature 223(2)
_diffrn_measured_fraction_theta_full 1.000
_diffrn_measured_fraction_theta_max 1.000
_diffrn_measurement_device_type 'CCD area detector'
_diffrn_measurement_method 'phi and omega scans'
_diffrn_radiation_monochromator graphite
_diffrn_radiation_source 'fine-focus sealed tube'
_diffrn_radiation_type MoK\a
_diffrn_radiation_wavelength 0.71073
_diffrn_reflns_av_R_equivalents 0.0333
_diffrn_reflns_av_sigmaI/netI 0.0317
_diffrn_reflns_limit_h_max 10
_diffrn_reflns_limit_h_min -9
_diffrn_reflns_limit_k_max 10
_diffrn_reflns_limit_k_min -10
_diffrn_reflns_limit_l_max 56
_diffrn_reflns_limit_l_min -58
_diffrn_reflns_number 19297
_diffrn_reflns_theta_full 27.47
_diffrn_reflns_theta_max 27.47
_diffrn_reflns_theta_min 2.70
_exptl_absorpt_coefficient_mu 1.524
_exptl_absorpt_correction_T_max 0.7503
_exptl_absorpt_correction_T_min 0.4824
_exptl_absorpt_correction_type multi-scan
_exptl_absorpt_process_details 'Sadabs, (Sheldrick 2001)'
_exptl_crystal_colour Green
_exptl_crystal_density_diffrn 1.623
_exptl_crystal_density_meas ?
_exptl_crystal_density_method 'not measured'
_exptl_crystal_description Block
_exptl_crystal_F_000 1338
_exptl_crystal_size_max 0.56
_exptl_crystal_size_mid 0.36
_exptl_crystal_size_min 0.20
_refine_diff_density_max 0.545
_refine_diff_density_min -0.387
_refine_diff_density_rms 0.073
_refine_ls_abs_structure_details 'Flack H D (1983), Acta Cryst. A39, 876-881'
_refine_ls_abs_structure_Flack 0.235(16)
_refine_ls_extinction_method none
_refine_ls_goodness_of_fit_ref 1.197
_refine_ls_hydrogen_treatment constr
_refine_ls_matrix_type full
_refine_ls_number_parameters 235
_refine_ls_number_reflns 4121
_refine_ls_number_restraints 1
_refine_ls_restrained_S_all 1.197
_refine_ls_R_factor_all 0.0451
_refine_ls_R_factor_gt 0.0437
_refine_ls_shift/su_max 0.001
_refine_ls_shift/su_mean 0.000
_refine_ls_structure_factor_coef Fsqd
_refine_ls_weighting_details 'calc w=1/[\s^2^(Fo^2^)+(0.0375P)^2^+2.8074P] where P=(Fo^2^+2Fc^2^)/3'
_refine_ls_weighting_scheme calc
_refine_ls_wR_factor_gt 0.1037
_refine_ls_wR_factor_ref 0.1043
_reflns_number_gt 4006
_reflns_number_total 4121
_reflns_threshold_expression >2sigma(I)
_cod_data_source_file cg901327m_si_001.cif
_cod_data_source_block 9222
_cod_depositor_comments
;
The following automatic conversions were performed:

'_symmetry_cell_setting' value 'Hexagonal' changed to 'hexagonal'
according to /home/saulius/struct/CIF-dictionaries/cif_core.dic
dictionary named 'cif_core.dic' version 2.4.2 from
2011-04-26.

'_exptl_absorpt_correction_type' value 'Multi-scan'
changed to 'multi-scan' according to
/home/saulius/struct/CIF-dictionaries/cif_core.dic dictionary named
'cif_core.dic' version 2.4.2 from 2011-04-26.

Automatic conversion script
Id: cif_fix_values 1715 2011-07-08 13:25:40Z adriana 

The following automatic conversions were performed:

'_exptl_crystal_density_meas' value 'Not Measured' was changed to '?'
- the value is perceived as not measured.

Automatic conversion script
Id: cif_fix_values 3008 2015-01-20 13:52:24Z robertas 
;
_cod_original_sg_symbol_H-M P6(5)
_cod_database_code 4502508

loop_
_symmetry_equiv_pos_as_xyz
'x, y, z'
'-y, x-y, z-1/3'
'-x+y, -x, z-2/3'
'-x, -y, z+1/2'
'y, -x+y, z-5/6'
'x-y, x, z-1/6'

loop_
_atom_site_label
_atom_site_type_symbol
_atom_site_fract_x
_atom_site_fract_y
_atom_site_fract_z
_atom_site_U_iso_or_equiv
_atom_site_adp_type
_atom_site_occupancy
_atom_site_symmetry_multiplicity
_atom_site_calc_flag
_atom_site_refinement_flags
Cu1 Cu 0.55732(6) 1.14512(6) 0.850117(10) 0.03109(12) Uani 1 1 d .
Cl1 Cl 0.49651(17) 1.35235(15) 0.82652(3) 0.0464(3) Uani 1 1 d .
Cl2 Cl 0.52837(19) 0.9805(2) 0.89240(3) 0.0710(5) Uani 1 1 d .
O1 O 0.7956(5) 1.2197(4) 0.72406(7) 0.0465(8) Uani 1 1 d .
N1 N 0.3180(4) 0.9301(5) 0.83485(8) 0.0333(7) Uani 1 1 d .
N2 N 0.6252(5) 0.9087(5) 0.80459(8) 0.0342(7) Uani 1 1 d .
N3 N 0.7046(5) 1.0841(5) 0.81441(8) 0.0366(8) Uani 1 1 d .
N4 N 0.8190(5) 1.1924(5) 0.79393(8) 0.0381(8) Uani 1 1 d .
N5 N 0.6303(5) 1.0641(5) 0.71798(8) 0.0345(7) Uani 1 1 d .
N6 N 0.6283(5) 0.9379(5) 0.69988(8) 0.0338(7) Uani 1 1 d .
N7 N 0.4563(5) 0.7997(5) 0.69950(8) 0.0325(7) Uani 1 1 d .
C1 C 0.1637(6) 0.9381(7) 0.83687(10) 0.0404(10) Uani 1 1 d .
H1 H 0.1699 1.0450 0.8450 0.048 Uiso 1 1 calc R
C2 C -0.0082(6) 0.7939(8) 0.82743(11) 0.0521(13) Uani 1 1 d .
H2 H -0.1154 0.8040 0.8291 0.063 Uiso 1 1 calc R
C3 C -0.0180(7) 0.6371(8) 0.81561(11) 0.0575(15) Uani 1 1 d .
H3 H -0.1319 0.5390 0.8089 0.069 Uiso 1 1 calc R
C4 C 0.1395(7) 0.6252(7) 0.81373(12) 0.0492(12) Uani 1 1 d .
H4 H 0.1354 0.5187 0.8058 0.059 Uiso 1 1 calc R
C5 C 0.3075(6) 0.7744(6) 0.82379(9) 0.0377(9) Uani 1 1 d .
C6 C 0.4820(7) 0.7623(6) 0.82302(11) 0.0440(11) Uani 1 1 d .
H6A H 0.5294 0.7730 0.8432 0.053 Uiso 1 1 calc R
H6B H 0.4532 0.6410 0.8152 0.053 Uiso 1 1 calc R
C7 C 0.6888(6) 0.9041(6) 0.77724(10) 0.0396(10) Uani 1 1 d .
H7 H 0.6561 0.7994 0.7654 0.048 Uiso 1 1 calc R
C8 C 0.8103(6) 1.0840(6) 0.77072(10) 0.0364(9) Uani 1 1 d .
C9 C 0.9091(7) 1.1694(7) 0.74276(10) 0.0454(11) Uani 1 1 d .
H9A H 1.0280 1.2806 0.7472 0.054 Uiso 1 1 calc R
H9B H 0.9344 1.0819 0.7321 0.054 Uiso 1 1 calc R
C10 C 0.4619(6) 1.0116(5) 0.73036(9) 0.0328(8) Uani 1 1 d .
C11 C 0.3478(6) 0.8391(6) 0.71774(9) 0.0331(8) Uani 1 1 d .
C12 C 0.1580(6) 0.7374(7) 0.72480(10) 0.0401(9) Uani 1 1 d .
H12 H 0.0777 0.6216 0.7162 0.048 Uiso 1 1 calc R
C13 C 0.0970(7) 0.8180(8) 0.74515(11) 0.0476(12) Uani 1 1 d .
H13 H -0.0286 0.7550 0.7507 0.057 Uiso 1 1 calc R
C14 C 0.2175(8) 0.9920(8) 0.75783(11) 0.0506(12) Uani 1 1 d .
H14 H 0.1680 1.0409 0.7715 0.061 Uiso 1 1 calc R
C15 C 0.4012(8) 1.0931(7) 0.75143(10) 0.0434(10) Uani 1 1 d .
H15 H 0.4809 1.2080 0.7604 0.052 Uiso 1 1 calc R

loop_
_atom_site_aniso_label
_atom_site_aniso_U_11
_atom_site_aniso_U_22
_atom_site_aniso_U_33
_atom_site_aniso_U_23
_atom_site_aniso_U_13
_atom_site_aniso_U_12
Cu1 0.0281(2) 0.0279(2) 0.0328(2) -0.00115(19) -0.00313(19) 0.01061(19)
Cl1 0.0470(6) 0.0344(5) 0.0615(7) -0.0012(5) -0.0092(5) 0.0231(5)
Cl2 0.0487(7) 0.0676(9) 0.0482(7) 0.0252(7) -0.0121(6) -0.0074(6)
O1 0.056(2) 0.0300(15) 0.0427(18) -0.0037(13) 0.0043(15) 0.0137(14)
N1 0.0301(16) 0.0328(17) 0.0316(17) 0.0038(14) -0.0018(14) 0.0116(14)
N2 0.0352(18) 0.0305(17) 0.0409(19) -0.0045(14) -0.0067(15) 0.0195(15)
N3 0.0351(18) 0.0304(17) 0.0410(19) -0.0068(15) -0.0029(15) 0.0137(15)
N4 0.0296(17) 0.0390(18) 0.0375(19) -0.0075(15) -0.0009(14) 0.0111(15)
N5 0.0427(19) 0.0305(17) 0.0295(17) -0.0012(13) 0.0024(14) 0.0178(15)
N6 0.0388(18) 0.0324(17) 0.0275(16) -0.0013(13) -0.0005(14) 0.0158(15)
N7 0.0376(18) 0.0294(16) 0.0316(17) -0.0007(13) 0.0003(14) 0.0176(15)
C1 0.032(2) 0.045(2) 0.038(2) 0.0066(18) -0.0009(18) 0.0149(19)
C2 0.026(2) 0.067(3) 0.047(3) 0.022(3) 0.0017(19) 0.011(2)
C3 0.038(2) 0.053(3) 0.039(3) 0.011(2) -0.006(2) -0.010(2)
C4 0.051(3) 0.035(2) 0.042(2) 0.0065(19) 0.000(2) 0.007(2)
C5 0.043(2) 0.0276(19) 0.033(2) 0.0060(16) -0.0035(18) 0.0110(17)
C6 0.058(3) 0.027(2) 0.049(3) 0.0070(19) -0.001(2) 0.023(2)
C7 0.041(2) 0.044(2) 0.043(2) -0.0127(19) -0.0117(19) 0.028(2)
C8 0.032(2) 0.041(2) 0.037(2) -0.0119(18) -0.0046(16) 0.0184(18)
C9 0.036(2) 0.051(3) 0.041(3) -0.006(2) 0.0031(18) 0.016(2)
C10 0.044(2) 0.0313(19) 0.0282(18) 0.0048(15) 0.0021(16) 0.0228(18)
C11 0.044(2) 0.035(2) 0.0266(18) 0.0002(15) -0.0003(17) 0.0252(18)
C12 0.043(2) 0.042(2) 0.034(2) 0.0040(18) 0.0003(18) 0.021(2)
C13 0.052(3) 0.066(3) 0.042(3) 0.011(2) 0.006(2) 0.042(3)
C14 0.073(4) 0.071(3) 0.033(2) -0.001(2) 0.005(2) 0.056(3)
C15 0.068(3) 0.043(2) 0.034(2) 0.0028(19) 0.004(2) 0.039(2)

loop_
_atom_type_symbol
_atom_type_description
_atom_type_scat_dispersion_real
_atom_type_scat_dispersion_imag
_atom_type_scat_source
C C 0.0033 0.0016 'International Tables Vol C Tables 4.2.6.8 and 6.1.1.4'
H H 0.0000 0.0000 'International Tables Vol C Tables 4.2.6.8 and 6.1.1.4'
N N 0.0061 0.0033 'International Tables Vol C Tables 4.2.6.8 and 6.1.1.4'
O O 0.0106 0.0060 'International Tables Vol C Tables 4.2.6.8 and 6.1.1.4'
Cl Cl 0.1484 0.1585 'International Tables Vol C Tables 4.2.6.8 and 6.1.1.4'
Cu Cu 0.3201 1.2651 'International Tables Vol C Tables 4.2.6.8 and 6.1.1.4'

loop_
_geom_angle_atom_site_label_1
_geom_angle_atom_site_label_2
_geom_angle_atom_site_label_3
_geom_angle
_geom_angle_site_symmetry_1
_geom_angle_site_symmetry_3
N7 Cu1 N1 175.58(15) 5_566 .
N7 Cu1 N3 90.44(14) 5_566 .
N1 Cu1 N3 87.84(14) . .
N7 Cu1 Cl1 93.37(11) 5_566 .
N1 Cu1 Cl1 90.96(10) . .
N3 Cu1 Cl1 100.87(11) . .
N7 Cu1 Cl2 87.27(11) 5_566 .
N1 Cu1 Cl2 89.58(10) . .
N3 Cu1 Cl2 111.80(11) . .
Cl1 Cu1 Cl2 147.32(7) . .
N5 O1 C9 109.3(3) . .
C1 N1 C5 118.4(4) . .
C1 N1 Cu1 119.0(3) . .
C5 N1 Cu1 122.5(3) . .
N3 N2 C7 110.2(4) . .
N3 N2 C6 118.0(4) . .
C7 N2 C6 131.6(4) . .
N4 N3 N2 107.9(3) . .
N4 N3 Cu1 130.3(3) . .
N2 N3 Cu1 117.3(3) . .
N3 N4 C8 108.0(4) . .
N6 N5 C10 113.3(3) . .
N6 N5 O1 118.9(3) . .
C10 N5 O1 127.5(3) . .
N7 N6 N5 106.2(3) . .
N6 N7 C11 109.9(3) . .
N6 N7 Cu1 117.3(3) . 6_655
C11 N7 Cu1 130.3(3) . 6_655
N1 C1 C2 122.7(5) . .
C3 C2 C1 118.9(5) . .
C4 C3 C2 119.3(4) . .
C3 C4 C5 118.9(5) . .
N1 C5 C4 121.8(5) . .
N1 C5 C6 118.1(4) . .
C4 C5 C6 120.1(4) . .
N2 C6 C5 111.7(3) . .
N2 C7 C8 104.7(4) . .
C7 C8 N4 109.1(4) . .
C7 C8 C9 130.1(4) . .
N4 C8 C9 120.4(4) . .
O1 C9 C8 110.1(4) . .
N5 C10 C11 103.0(3) . .
N5 C10 C15 133.3(4) . .
C11 C10 C15 123.6(4) . .
N7 C11 C10 107.6(4) . .
N7 C11 C12 131.7(4) . .
C10 C11 C12 120.7(4) . .
C13 C12 C11 115.8(5) . .
C12 C13 C14 121.8(5) . .
C15 C14 C13 123.6(4) . .
C14 C15 C10 114.3(5) . .

loop_
_geom_bond_atom_site_label_1
_geom_bond_atom_site_label_2
_geom_bond_distance
_geom_bond_site_symmetry_2
Cu1 N7 1.997(4) 5_566
Cu1 N1 2.021(3) .
Cu1 N3 2.233(4) .
Cu1 Cl1 2.2894(12) .
Cu1 Cl2 2.2925(14) .
O1 N5 1.365(5) .
O1 C9 1.475(6) .
N1 C1 1.321(6) .
N1 C5 1.351(6) .
N2 N3 1.342(5) .
N2 C7 1.352(6) .
N2 C6 1.465(6) .
N3 N4 1.311(5) .
N4 C8 1.361(5) .
N5 N6 1.325(5) .
N5 C10 1.362(5) .
N6 N7 1.314(5) .
N7 C11 1.378(5) .
N7 Cu1 1.997(3) 6_655
C1 C2 1.397(7) .
C2 C3 1.375(8) .
C3 C4 1.366(8) .
C4 C5 1.403(6) .
C5 C6 1.505(7) .
C7 C8 1.355(7) .
C8 C9 1.481(7) .
C10 C11 1.388(6) .
C10 C15 1.402(6) .
C11 C12 1.407(6) .
C12 C13 1.376(7) .
C13 C14 1.407(8) .
C14 C15 1.358(8) .
